data_7012967
loop_
_publ_author_name
'Gibson, Vernon C.'
'O'Reilly, Rachel K.'
'Wass, Duncan F.'
'White, Andrew J. P.'
'Williams, David J.'

_publ_section_title
;
 Iron complexes bearing iminopyridine and aminopyridine ligands as
 catalysts for atom transfer radical polymerisation
;
_journal_issue 14
_journal_name_full 'Dalton Transactions'
_journal_page_first 2824
_journal_paper_doi 10.1039/b303094f
_journal_year 2003
_chemical_formula_sum 'C20 H28 Cl4 Fe2 N4'
_chemical_formula_weight 577.96
_chemical_name_systematic
; 
? 
;
_space_group_IT_number 2
_symmetry_cell_setting triclinic
_symmetry_space_group_name_Hall '-P 1'
_symmetry_space_group_name_H-M 'P -1'
_atom_sites_solution_hydrogens geom
_atom_sites_solution_primary direct
_atom_sites_solution_secondary difmap
_audit_creation_method SHELXL
_cell_angle_alpha 107.005(5)
_cell_angle_beta 108.412(7)
_cell_angle_gamma 97.019(6)
_cell_formula_units_Z 1
_cell_length_a 7.9431(7)
_cell_length_b 8.3374(4)
_cell_length_c 10.5045(8)
_cell_measurement_reflns_used 25
_cell_measurement_temperature 293(2)
_cell_measurement_theta_max 12.39
_cell_measurement_theta_min 4.94
_cell_volume 613.29(9)
_computing_cell_refinement 'Siemens XSCANS'
_computing_data_collection 'Siemens XSCANS'
_computing_data_reduction 'Siemens SHELXTL'
_computing_molecular_graphics 'Siemens SHELXTL'
_computing_publication_material 'Siemens SHELXTL'
_computing_structure_refinement 'SHELXL-93 (Sheldrick, 1993)'
_computing_structure_solution 'SHELXS-86 (Sheldrick, 1990)'
_diffrn_ambient_temperature 293(2)
_diffrn_measurement_device 'Siemens P4'
_diffrn_measurement_method '\w scans'
_diffrn_radiation_monochromator graphite
_diffrn_radiation_source 'fine-focus sealed tube'
_diffrn_radiation_type MoK\a
_diffrn_radiation_wavelength 0.71073
_diffrn_reflns_av_R_equivalents 0.0208
_diffrn_reflns_av_sigmaI/netI 0.0457
_diffrn_reflns_limit_h_max 9
_diffrn_reflns_limit_h_min 0
_diffrn_reflns_limit_k_max 9
_diffrn_reflns_limit_k_min -9
_diffrn_reflns_limit_l_max 11
_diffrn_reflns_limit_l_min -12
_diffrn_reflns_number 2286
_diffrn_reflns_theta_max 25.00
_diffrn_reflns_theta_min 2.18
_diffrn_standards_decay_% 3.11
_diffrn_standards_interval_count 97
_diffrn_standards_number 3
_exptl_absorpt_coefficient_mu 1.633
_exptl_absorpt_correction_T_max 0.8305
_exptl_absorpt_correction_T_min 0.7820
_exptl_absorpt_correction_type Ellipsoidal
_exptl_crystal_colour Orange/red
_exptl_crystal_density_diffrn 1.565
_exptl_crystal_description rhombs
_exptl_crystal_F_000 296
_exptl_crystal_size_max 0.40
_exptl_crystal_size_mid 0.27
_exptl_crystal_size_min 0.17
_refine_diff_density_max 0.256
_refine_diff_density_min -0.275
_refine_diff_density_rms 0.059
_refine_ls_extinction_method none
_refine_ls_goodness_of_fit_all 1.024
_refine_ls_goodness_of_fit_obs 1.074
_refine_ls_matrix_type full
_refine_ls_number_parameters 145
_refine_ls_number_reflns 1979
_refine_ls_number_restraints 8
_refine_ls_restrained_S_all 1.057
_refine_ls_restrained_S_obs 1.071
_refine_ls_R_factor_all 0.0540
_refine_ls_R_factor_obs 0.0346
_refine_ls_shift/esd_max -0.001
_refine_ls_shift/esd_mean 0.000
_refine_ls_structure_factor_coef Fsqd
_refine_ls_weighting_details 'w=1/[\s^2^(Fo^2^)+(0.0335P)^2^+0.0000P] where P=(Fo^2^+2Fc^2^)/3'
_refine_ls_weighting_scheme calc
_refine_ls_wR_factor_all 0.0792
_refine_ls_wR_factor_obs 0.0706
_reflns_number_observed 1653
_reflns_number_total 2116
_reflns_observed_criterion >2sigma(I)
_cod_data_source_file b303094f.txt
_cod_data_source_block Compound_5
_cod_depositor_comments
;
The following automatic conversions were performed:
'_symmetry_cell_setting' value 'Triclinic' changed to 'triclinic'
according to '/home/saulius/struct/CIF-dictionaries/cif_core.dic'
dictionary named 'cif_core.dic' version 2.4.1 from 2010-06-29.

Automatic conversion script
Id: cif_fix_enum 1527 2010-12-29 10:47:43Z saulius 

The following automatic conversions were performed:

'_refine_ls_weighting_scheme' value 'calc
w=1/[\s^2^(Fo^2^)+(0.0335P)^2^+0.0000P] where P=(Fo^2^+2Fc^2^)/3' was
changed to 'calc'. New tag '_refine_ls_weighting_details' was
created. The value of the new tag was set to
'w=1/[\s^2^(Fo^2^)+(0.0335P)^2^+0.0000P] where P=(Fo^2^+2Fc^2^)/3'.

Automatic conversion script
Id: cif_fix_values 3143 2015-03-26 13:38:13Z robertas 
;
_cod_original_cell_volume 613.29(8)
_cod_original_sg_symbol_H-M P-1
_cod_database_code 7012967

loop_
_symmetry_equiv_pos_as_xyz
'x, y, z'
'-x, -y, -z'

loop_
_atom_site_aniso_label
_atom_site_aniso_U_11
_atom_site_aniso_U_22
_atom_site_aniso_U_33
_atom_site_aniso_U_23
_atom_site_aniso_U_13
_atom_site_aniso_U_12
Fe 0.0302(3) 0.0324(3) 0.0268(2) 0.0093(2) 0.0122(2) 0.0071(2)
Cl1 0.0340(5) 0.0539(6) 0.0464(5) 0.0137(4) 0.0162(4) -0.0005(4)
Cl2 0.0690(6) 0.0347(5) 0.0309(4) 0.0110(4) 0.0259(4) 0.0078(4)
N1 0.0331(15) 0.0280(14) 0.0246(13) 0.0050(11) 0.0106(12) 0.0012(12)
C2 0.046(2) 0.028(2) 0.028(2) 0.0066(14) 0.011(2) 0.000(2)
C3 0.067(3) 0.042(2) 0.029(2) 0.012(2) 0.016(2) 0.007(2)
C4 0.072(3) 0.041(2) 0.036(2) 0.004(2) 0.034(2) -0.001(2)
C5 0.047(2) 0.041(2) 0.043(2) 0.002(2) 0.027(2) 0.001(2)
C6 0.033(2) 0.027(2) 0.035(2) 0.0031(14) 0.0151(15) -0.0003(14)
C7 0.030(2) 0.034(2) 0.042(2) 0.0091(15) 0.013(2) 0.0051(14)
N7 0.0283(14) 0.0314(15) 0.0313(14) 0.0099(12) 0.0090(12) 0.0058(12)
C8 0.044(2) 0.045(2) 0.042(2) 0.019(2) 0.010(2) 0.012(2)
C9 0.042(3) 0.058(3) 0.038(2) 0.018(2) 0.007(2) 0.016(2)
C10 0.057(4) 0.065(4) 0.055(4) 0.013(3) 0.006(3) 0.006(3)
C11 0.049(2) 0.059(2) 0.037(2) 0.022(2) 0.008(2) 0.017(2)

loop_
_atom_site_label
_atom_site_type_symbol
_atom_site_fract_x
_atom_site_fract_y
_atom_site_fract_z
_atom_site_U_iso_or_equiv
_atom_site_thermal_displace_type
_atom_site_occupancy
_atom_site_calc_flag
_atom_site_refinement_flags
_atom_site_disorder_group
Fe Fe 0.43665(7) 0.30097(6) 0.84457(5) 0.02965(15) Uani 1 d . .
Cl1 Cl 0.16354(12) 0.10235(13) 0.75147(10) 0.0464(2) Uani 1 d . .
Cl2 Cl 0.45893(14) 0.39534(11) 1.10183(9) 0.0435(2) Uani 1 d . .
N1 N 0.4768(4) 0.2582(3) 0.6385(3) 0.0302(6) Uani 1 d . .
C2 C 0.3805(5) 0.2899(4) 0.5227(3) 0.0368(8) Uani 1 d . .
C3 C 0.4401(6) 0.2694(5) 0.4078(4) 0.0470(10) Uani 1 d . .
H3A H 0.3733(6) 0.2938(5) 0.3284(4) 0.056 Uiso 1 calc R .
C4 C 0.5959(6) 0.2136(5) 0.4124(4) 0.0500(10) Uani 1 d . .
H4A H 0.6350(6) 0.1995(5) 0.3360(4) 0.060 Uiso 1 calc R .
C5 C 0.6954(5) 0.1783(5) 0.5311(4) 0.0446(9) Uani 1 d . .
H5A H 0.8017(5) 0.1399(5) 0.5365(4) 0.054 Uiso 1 calc R .
C6 C 0.6304(5) 0.2024(4) 0.6422(3) 0.0334(7) Uani 1 d . .
C7 C 0.7222(5) 0.1612(4) 0.7695(4) 0.0363(8) Uani 1 d . .
H7A H 0.8255(5) 0.1173(4) 0.7762(4) 0.044 Uiso 1 calc R .
N7 N 0.6622(4) 0.1849(3) 0.8710(3) 0.0313(6) Uani 1 d D .
C8 C 0.7534(5) 0.1276(5) 0.9907(4) 0.0439(9) Uani 1 d D .
H8A H 0.7501(5) 0.0059(5) 0.9522(4) 0.053 Uiso 0.85 calc PR 1
H8B H 0.6856(5) 0.1409(5) 1.0540(4) 0.053 Uiso 0.85 calc PR 1
H8C H 0.8400(5) 0.0655(5) 0.9672(4) 0.053 Uiso 0.15 d PR 2
H8D H 0.6637(5) 0.0495(5) 1.0012(4) 0.053 Uiso 0.15 d PR 2
C9 C 0.9501(6) 0.2267(6) 1.0771(5) 0.0471(11) Uani 0.85 d PD 1
H9A H 1.0171(6) 0.2171(6) 1.0135(5) 0.057 Uiso 0.85 calc PR 1
H9B H 1.0051(6) 0.1750(6) 1.1469(5) 0.057 Uiso 0.85 calc PR 1
C10 C 0.9672(9) 0.4165(8) 1.1549(7) 0.066(2) Uani 0.85 d PD 1
H10A H 1.0938(9) 0.4734(8) 1.2078(7) 0.098 Uiso 0.85 calc PR 1
H10B H 0.9033(9) 0.4269(8) 1.2196(7) 0.098 Uiso 0.85 calc PR 1
H10C H 0.9154(9) 0.4689(8) 1.0862(7) 0.098 Uiso 0.85 calc PR 1
C9' C 0.8545(29) 0.2760(26) 1.1327(18) 0.042(6) Uiso 0.15 d PD 2
H9'A H 0.7707(29) 0.3448(26) 1.1551(18) 0.051 Uiso 0.15 calc PR 2
H9'B H 0.8988(29) 0.2298(26) 1.2084(18) 0.051 Uiso 0.15 calc PR 2
C10' C 1.0137(44) 0.3896(42) 1.1272(41) 0.059(13) Uiso 0.15 d PD 2
H10D H 1.0744(44) 0.4817(42) 1.2180(41) 0.088 Uiso 0.15 calc PR 2
H10E H 0.9699(44) 0.4372(42) 1.0535(41) 0.088 Uiso 0.15 calc PR 2
H10F H 1.0979(44) 0.3223(42) 1.1067(41) 0.088 Uiso 0.15 calc PR 2
C11 C 0.2058(5) 0.3430(5) 0.5180(4) 0.0484(10) Uani 1 d . .
H11A H 0.1084(9) 0.2420(5) 0.4825(28) 0.073 Uiso 1 calc R .
H11B H 0.1788(20) 0.4085(30) 0.4557(23) 0.073 Uiso 1 calc R .
H11C H 0.2183(13) 0.4125(30) 0.6127(6) 0.073 Uiso 1 calc R .

loop_
_atom_type_symbol
_atom_type_description
_atom_type_scat_dispersion_real
_atom_type_scat_dispersion_imag
_atom_type_scat_source
C C 0.0033 0.0016 'International Tables Vol C Tables 4.2.6.8 and 6.1.1.4'
H H 0.0000 0.0000 'International Tables Vol C Tables 4.2.6.8 and 6.1.1.4'
N N 0.0061 0.0033 'International Tables Vol C Tables 4.2.6.8 and 6.1.1.4'
Cl Cl 0.1484 0.1585 'International Tables Vol C Tables 4.2.6.8 and 6.1.1.4'
Fe Fe 0.3463 0.8444 'International Tables Vol C Tables 4.2.6.8 and 6.1.1.4'

loop_
_geom_angle_atom_site_label_1
_geom_angle_atom_site_label_2
_geom_angle_atom_site_label_3
_geom_angle
_geom_angle_site_symmetry_1
_geom_angle_site_symmetry_3
_geom_angle_publ_flag
N7 Fe N1 77.16(10) . . ?
N7 Fe Cl1 112.40(8) . . ?
N1 Fe Cl1 96.21(7) . . ?
N7 Fe Cl2 109.53(8) . 2_667 ?
N1 Fe Cl2 87.28(7) . 2_667 ?
Cl1 Fe Cl2 137.65(4) . 2_667 ?
N7 Fe Cl2 97.41(8) . . ?
N1 Fe Cl2 167.36(7) . . ?
Cl1 Fe Cl2 96.41(4) . . ?
Cl2 Fe Cl2 83.79(3) 2_667 . ?
Fe Cl2 Fe 96.21(3) 2_667 . ?
C2 N1 C6 119.0(3) . . ?
C2 N1 Fe 129.6(2) . . ?
C6 N1 Fe 111.2(2) . . ?
N1 C2 C3 120.5(4) . . ?
N1 C2 C11 118.1(3) . . ?
C3 C2 C11 121.4(3) . . ?
C4 C3 C2 120.2(4) . . ?
C3 C4 C5 119.7(3) . . ?
C4 C5 C6 117.5(4) . . ?
N1 C6 C5 123.0(3) . . ?
N1 C6 C7 115.5(3) . . ?
C5 C6 C7 121.4(3) . . ?
N7 C7 C6 120.9(3) . . ?
C7 N7 C8 117.7(3) . . ?
C7 N7 Fe 114.6(2) . . ?
C8 N7 Fe 127.7(2) . . ?
N7 C8 C9 113.4(3) . . ?
N7 C8 C9' 113.4(9) . . ?
C8 C9 C10 112.6(4) . . ?
C10' C9' C8 111.5(18) . . ?

loop_
_geom_bond_atom_site_label_1
_geom_bond_atom_site_label_2
_geom_bond_distance
_geom_bond_site_symmetry_2
_geom_bond_publ_flag
Fe N7 2.119(3) . ?
Fe N1 2.219(3) . ?
Fe Cl1 2.2890(10) . ?
Fe Cl2 2.4029(10) 2_667 ?
Fe Cl2 2.5246(9) . ?
Cl2 Fe 2.4029(10) 2_667 ?
N1 C2 1.336(4) . ?
N1 C6 1.352(4) . ?
C2 C3 1.403(5) . ?
C2 C11 1.498(5) . ?
C3 C4 1.367(6) . ?
C4 C5 1.384(6) . ?
C5 C6 1.392(5) . ?
C6 C7 1.467(5) . ?
C7 N7 1.274(4) . ?
N7 C8 1.482(4) . ?
C8 C9 1.516(5) . ?
C8 C9' 1.52(2) . ?
C9 C10 1.520(7) . ?
C9' C10' 1.51(2) . ?
